data_1567183
loop_
_publ_author_name
'Franklin, Donna'
'Lee, Aundrea'
'Fronczek, Frank R.'
'Junk, Thomas'

_publ_section_title
;
 [1,4]Ditellurino[2,3-<i>b</i>:5,6-<i>b</i>']dipyrazine
;
_journal_coeditor_code HB4407
_journal_issue 6
_journal_name_full IUCrData
_journal_page_first x220622
_journal_paper_doi 10.1107/S2414314622006228
_journal_volume 7
_journal_year 2022
_chemical_formula_iupac 'C8 H4 N4 Te2'
_chemical_formula_moiety 'C8 H4 N4 Te2'
_chemical_formula_sum 'C8 H4 N4 Te2'
_chemical_formula_weight 411.35
_chemical_name_systematic
;
[1,4]Ditellurino[2,3-<i>b</i>:5,6-<i>b</i>']dipyrazine
;
_space_group_crystal_system triclinic
_space_group_IT_number 2
_space_group_name_Hall '-P 1'
_space_group_name_H-M_alt 'P -1'
_atom_sites_solution_hydrogens geom
_atom_sites_solution_primary direct
_atom_sites_solution_secondary difmap
_audit_creation_method SHELXL-2018/1
_cell_angle_alpha 81.350(2)
_cell_angle_beta 85.884(2)
_cell_angle_gamma 80.440(2)
_cell_formula_units_Z 6
_cell_length_a 7.6531(8)
_cell_length_b 11.7862(12)
_cell_length_c 16.8371(18)
_cell_measurement_reflns_used 9342
_cell_measurement_temperature 90.0(5)
_cell_measurement_theta_max 42.11
_cell_measurement_theta_min 2.81
_cell_volume 1478.9(3)
_computing_cell_refinement
;
SAINT (Bruker, 2016)
;
_computing_data_collection
;
APEX3 (Bruker, 2016)
;
_computing_data_reduction
;
SAINT (Bruker, 2016)
;
_computing_molecular_graphics
;
Mercury (Macrae <i>et al.</i>, 2020)
;
_computing_publication_material
;
publCIF (Westrip, 2010)
;
_computing_structure_refinement
;
<i>SHELXL2018/1</i> (Sheldrick, 2015b)
;
_computing_structure_solution
;
<i>SHELXT2014/5</i> (Sheldrick, 2015a)
;
_diffrn_ambient_temperature 90.0(5)
_diffrn_measured_fraction_theta_full 0.999
_diffrn_measured_fraction_theta_max 0.980
_diffrn_measurement_device_type 'Bruker Kappa APEXII DUO CCD'
_diffrn_measurement_method '\f and \w scans'
_diffrn_radiation_monochromator 'TRIUMPH curved graphite'
_diffrn_radiation_source 'fine-focus sealed tube'
_diffrn_radiation_type MoK\a
_diffrn_radiation_wavelength 0.71073
_diffrn_reflns_av_R_equivalents 0.0254
_diffrn_reflns_av_unetI/netI 0.0362
_diffrn_reflns_limit_h_max 14
_diffrn_reflns_limit_h_min -14
_diffrn_reflns_limit_k_max 22
_diffrn_reflns_limit_k_min -22
_diffrn_reflns_limit_l_max 31
_diffrn_reflns_limit_l_min -31
_diffrn_reflns_number 158610
_diffrn_reflns_theta_full 25.242
_diffrn_reflns_theta_max 42.466
_diffrn_reflns_theta_min 1.225
_exptl_absorpt_coefficient_mu 5.880
_exptl_absorpt_correction_T_max 0.453
_exptl_absorpt_correction_T_min 0.362
_exptl_absorpt_correction_type multi-scan
_exptl_absorpt_process_details
;
(SADABS; Krause <i>et al.</i>, 2015)
;
_exptl_crystal_colour yellow
_exptl_crystal_density_diffrn 2.771
_exptl_crystal_description fragment
_exptl_crystal_F_000 1104
_exptl_crystal_size_max 0.190
_exptl_crystal_size_mid 0.170
_exptl_crystal_size_min 0.160
_refine_diff_density_max 2.180
_refine_diff_density_min -0.967
_refine_ls_extinction_coef 0.00036(7)
_refine_ls_extinction_expression Fc^*^=kFc[1+0.001xFc^2^\l^3^/sin(2\q)]^-1/4^
_refine_ls_extinction_method
;
SHELXL-2018/1 (Sheldrick 2015b)
;
_refine_ls_goodness_of_fit_ref 1.100
_refine_ls_hydrogen_treatment constr
_refine_ls_matrix_type full
_refine_ls_number_parameters 381
_refine_ls_number_reflns 158610
_refine_ls_number_restraints 0
_refine_ls_restrained_S_all 1.100
_refine_ls_R_factor_all 0.0276
_refine_ls_R_factor_gt 0.0240
_refine_ls_shift/su_max 0.002
_refine_ls_shift/su_mean 0.000
_refine_ls_structure_factor_coef Fsqd
_refine_ls_weighting_details 'w=1/[\s^2^(Fo^2^)+(0.0009P)^2^+1.6438P] where P=(Fo^2^+2Fc^2^)/3'
_refine_ls_weighting_scheme calc
_refine_ls_wR_factor_gt 0.0563
_refine_ls_wR_factor_ref 0.0577
_reflns_number_gt 145750
_reflns_number_total 158610
_reflns_threshold_expression 'I > 2\s(I)'
_cod_data_source_file hb4407sup1.cif
_cod_data_source_block I
_cod_database_code 1567183
_shelx_space_group_comment
;
The symmetry employed for this shelxl refinement is uniquely defined
by the following loop, which should always be used as a source of
symmetry information in preference to the above space-group names.
They are only intended as comments.
;
_shelx_estimated_absorpt_t_min 0.401
_shelx_estimated_absorpt_t_max 0.453

loop_
_space_group_symop_operation_xyz
'x, y, z'
'-x, -y, -z'

loop_
_atom_site_type_symbol
_atom_site_label
_atom_site_fract_x
_atom_site_fract_y
_atom_site_fract_z
_atom_site_U_iso_or_equiv
_atom_site_adp_type
_atom_site_calc_flag
_atom_site_occupancy
_atom_site_disorder_assembly
_atom_site_disorder_group
Te Te1 0.49841(2) 0.50998(2) 0.85722(2) 0.01013(2) Uani d 1 . .
Te Te2 0.50106(2) 0.49957(2) 0.63430(2) 0.00816(2) Uani d 1 . .
N N1 0.4741(2) 0.75856(14) 0.79682(9) 0.0131(3) Uani d 1 . .
N N2 0.4700(2) 0.75553(14) 0.63202(9) 0.0113(2) Uani d 1 . .
N N3 0.8440(2) 0.35839(14) 0.83665(9) 0.0103(2) Uani d 1 . .
N N4 0.8595(2) 0.37038(14) 0.66970(9) 0.0104(2) Uani d 1 . .
C C1 0.4830(2) 0.65832(15) 0.76698(10) 0.0098(3) Uani d 1 . .
C C2 0.4806(2) 0.65701(15) 0.68373(10) 0.0090(2) Uani d 1 . .
C C3 0.4596(3) 0.85524(16) 0.66225(11) 0.0131(3) Uani d 1 . .
H H3 0.450785 0.926470 0.626760 0.016 Uiso calc 1 . .
C C4 0.4615(3) 0.85661(17) 0.74470(11) 0.0139(3) Uani d 1 . .
H H4 0.453565 0.928841 0.764348 0.017 Uiso calc 1 . .
C C5 0.7087(2) 0.41601(15) 0.79341(10) 0.0086(2) Uani d 1 . .
C C6 0.7142(2) 0.41927(15) 0.70924(10) 0.0084(2) Uani d 1 . .
C C7 0.9955(2) 0.31457(16) 0.71338(11) 0.0118(3) Uani d 1 . .
H H7 1.100495 0.280085 0.687036 0.014 Uiso calc 1 . .
C C8 0.9850(2) 0.30641(17) 0.79687(11) 0.0118(3) Uani d 1 . .
H H8 1.080803 0.262596 0.826477 0.014 Uiso calc 1 . .
Te Te3 0.02141(2) 0.96211(2) 0.37609(2) 0.00927(2) Uani d 1 . .
Te Te4 0.45479(2) 0.80313(2) 0.45840(2) 0.00845(2) Uani d 1 . .
N N5 -0.1035(2) 0.76067(14) 0.47346(9) 0.0109(2) Uani d 1 . .
N N6 0.2130(2) 0.64559(13) 0.53966(9) 0.0094(2) Uani d 1 . .
N N7 0.2250(2) 0.92573(13) 0.22221(8) 0.0094(2) Uani d 1 . .
N N8 0.5463(2) 0.81350(15) 0.28562(9) 0.0116(2) Uani d 1 . .
C C9 0.0482(2) 0.80356(15) 0.45639(10) 0.0087(2) Uani d 1 . .
C C10 0.2078(2) 0.74554(15) 0.48943(9) 0.0084(2) Uani d 1 . .
C C11 0.0613(2) 0.60249(16) 0.55555(10) 0.0111(3) Uani d 1 . .
H H11 0.061189 0.531090 0.590301 0.013 Uiso calc 1 . .
C C12 -0.0961(2) 0.65951(17) 0.52251(11) 0.0120(3) Uani d 1 . .
H H12 -0.201159 0.625984 0.534990 0.014 Uiso calc 1 . .
C C13 0.2442(2) 0.90429(15) 0.30184(10) 0.0085(2) Uani d 1 . .
C C14 0.4045(2) 0.84565(15) 0.33377(10) 0.0088(2) Uani d 1 . .
C C15 0.5256(2) 0.83823(18) 0.20617(11) 0.0134(3) Uani d 1 . .
H H15 0.623674 0.818218 0.170301 0.016 Uiso calc 1 . .
C C16 0.3656(2) 0.89205(16) 0.17491(10) 0.0111(3) Uani d 1 . .
H H16 0.355508 0.905375 0.118238 0.013 Uiso calc 1 . .
Te Te5 0.92057(2) 0.34134(2) 0.00428(2) 0.00896(2) Uani d 1 . .
Te Te6 0.93205(2) 0.03850(2) 0.12002(2) 0.00860(2) Uani d 1 . .
N N9 0.9987(2) 0.38464(15) 0.16384(9) 0.0133(3) Uani d 1 . .
N N10 1.0234(2) 0.16105(14) 0.24945(9) 0.0118(2) Uani d 1 . .
N N11 0.5643(2) 0.29991(14) -0.02659(9) 0.0100(2) Uani d 1 . .
N N12 0.5688(2) 0.08150(14) 0.06426(9) 0.0105(2) Uani d 1 . .
C C17 0.9704(2) 0.29510(15) 0.12895(10) 0.0094(3) Uani d 1 . .
C C18 0.9813(2) 0.18233(15) 0.17227(10) 0.0092(2) Uani d 1 . .
C C19 1.0551(3) 0.25069(17) 0.28327(11) 0.0143(3) Uani d 1 . .
H H19 1.087619 0.237944 0.337674 0.017 Uiso calc 1 . .
C C20 1.0417(3) 0.36185(18) 0.24084(11) 0.0155(3) Uani d 1 . .
H H20 1.063593 0.423560 0.267200 0.019 Uiso calc 1 . .
C C21 0.7081(2) 0.24611(15) 0.01189(10) 0.0084(2) Uani d 1 . .
C C22 0.7113(2) 0.13526(15) 0.05717(10) 0.0085(2) Uani d 1 . .
C C23 0.4234(2) 0.13848(17) 0.02780(11) 0.0117(3) Uani d 1 . .
H H23 0.318870 0.103801 0.033307 0.014 Uiso calc 1 . .
C C24 0.4216(2) 0.24684(17) -0.01780(11) 0.0115(3) Uani d 1 . .
H H24 0.316408 0.284193 -0.043376 0.014 Uiso calc 1 . .

loop_
_atom_site_aniso_label
_atom_site_aniso_U_11
_atom_site_aniso_U_22
_atom_site_aniso_U_33
_atom_site_aniso_U_12
_atom_site_aniso_U_13
_atom_site_aniso_U_23
Te1 0.01103(4) 0.00946(4) 0.00761(4) 0.00239(3) 0.00198(3) 0.00057(3)
Te2 0.00895(4) 0.00699(4) 0.00847(4) -0.00041(3) -0.00201(3) -0.00098(3)
N1 0.0182(7) 0.0093(6) 0.0112(6) -0.0003(5) 0.0013(5) -0.0026(5)
N2 0.0145(6) 0.0085(6) 0.0105(5) -0.0016(5) -0.0021(5) 0.0004(4)
N3 0.0089(5) 0.0111(6) 0.0099(5) 0.0000(5) -0.0007(4) -0.0002(5)
N4 0.0096(6) 0.0105(6) 0.0112(5) -0.0001(5) -0.0001(4) -0.0036(5)
C1 0.0107(6) 0.0087(6) 0.0089(6) 0.0004(5) 0.0004(5) -0.0005(5)
C2 0.0096(6) 0.0075(6) 0.0094(6) -0.0007(5) -0.0006(5) 0.0000(5)
C3 0.0173(8) 0.0082(7) 0.0133(7) -0.0022(6) -0.0014(6) 0.0003(5)
C4 0.0188(8) 0.0092(7) 0.0136(7) -0.0013(6) 0.0008(6) -0.0026(5)
C5 0.0081(6) 0.0078(6) 0.0093(6) -0.0006(5) 0.0001(5) -0.0002(5)
C6 0.0086(6) 0.0071(6) 0.0094(6) -0.0008(5) -0.0010(5) -0.0014(5)
C7 0.0100(6) 0.0122(7) 0.0130(6) 0.0000(5) -0.0003(5) -0.0034(5)
C8 0.0090(6) 0.0128(7) 0.0126(6) 0.0013(5) -0.0012(5) -0.0009(5)
Te3 0.00845(4) 0.00910(4) 0.00846(4) 0.00204(3) 0.00024(3) 0.00044(3)
Te4 0.00689(4) 0.00985(4) 0.00835(4) -0.00251(3) -0.00212(3) 0.00166(3)
N5 0.0080(5) 0.0141(6) 0.0107(5) -0.0020(5) 0.0006(4) -0.0018(5)
N6 0.0103(6) 0.0087(6) 0.0089(5) -0.0019(5) -0.0009(4) 0.0003(4)
N7 0.0099(6) 0.0096(6) 0.0083(5) -0.0003(5) -0.0007(4) -0.0009(4)
N8 0.0082(6) 0.0145(7) 0.0113(6) -0.0006(5) 0.0000(4) -0.0011(5)
C9 0.0078(6) 0.0099(6) 0.0080(5) -0.0007(5) -0.0003(4) -0.0008(5)
C10 0.0081(6) 0.0089(6) 0.0081(5) -0.0019(5) -0.0005(5) -0.0004(5)
C11 0.0126(7) 0.0110(7) 0.0099(6) -0.0042(6) 0.0010(5) 0.0001(5)
C12 0.0099(6) 0.0139(7) 0.0127(6) -0.0042(6) 0.0006(5) -0.0015(6)
C13 0.0088(6) 0.0082(6) 0.0082(5) -0.0008(5) -0.0001(5) -0.0006(5)
C14 0.0077(6) 0.0089(6) 0.0094(6) -0.0018(5) -0.0007(5) 0.0001(5)
C15 0.0097(7) 0.0182(8) 0.0112(6) 0.0002(6) 0.0017(5) -0.0019(6)
C16 0.0109(7) 0.0130(7) 0.0090(6) -0.0010(5) -0.0001(5) -0.0011(5)
Te5 0.00776(4) 0.01048(5) 0.00853(4) -0.00312(3) -0.00108(3) 0.00122(3)
Te6 0.00945(4) 0.00712(4) 0.00926(4) -0.00022(3) -0.00264(3) -0.00145(3)
N9 0.0172(7) 0.0121(7) 0.0120(6) -0.0066(5) -0.0009(5) -0.0015(5)
N10 0.0157(7) 0.0108(6) 0.0091(5) -0.0012(5) -0.0026(5) -0.0022(5)
N11 0.0072(5) 0.0115(6) 0.0106(5) 0.0000(5) -0.0007(4) -0.0004(5)
N12 0.0103(6) 0.0116(6) 0.0103(5) -0.0034(5) -0.0002(4) -0.0023(5)
C17 0.0091(6) 0.0108(7) 0.0086(6) -0.0028(5) -0.0009(5) -0.0008(5)
C18 0.0097(6) 0.0090(6) 0.0091(6) -0.0013(5) -0.0011(5) -0.0019(5)
C19 0.0207(8) 0.0139(8) 0.0096(6) -0.0043(6) -0.0030(6) -0.0028(6)
C20 0.0216(9) 0.0142(8) 0.0133(7) -0.0083(7) -0.0019(6) -0.0040(6)
C21 0.0067(6) 0.0098(6) 0.0086(6) -0.0010(5) -0.0006(4) -0.0010(5)
C22 0.0086(6) 0.0087(6) 0.0082(6) -0.0009(5) -0.0011(5) -0.0020(5)
C23 0.0090(6) 0.0140(7) 0.0130(6) -0.0036(5) -0.0003(5) -0.0029(6)
C24 0.0072(6) 0.0144(7) 0.0124(6) -0.0005(5) -0.0011(5) -0.0016(5)

loop_
_atom_type_symbol
_atom_type_description
_atom_type_scat_dispersion_real
_atom_type_scat_dispersion_imag
_atom_type_scat_source
C C 0.0033 0.0016 'International Tables Vol C Tables 4.2.6.8 and 6.1.1.4'
H H 0.0000 0.0000 'International Tables Vol C Tables 4.2.6.8 and 6.1.1.4'
N N 0.0061 0.0033 'International Tables Vol C Tables 4.2.6.8 and 6.1.1.4'
Te Te -0.5308 1.6751 'International Tables Vol C Tables 4.2.6.8 and 6.1.1.4'

loop_
_geom_angle_atom_site_label_1
_geom_angle_atom_site_label_2
_geom_angle_atom_site_label_3
_geom_angle_site_symmetry_1
_geom_angle_site_symmetry_3
_geom_angle
_geom_angle_publ_flag
C5 Te1 C1 . . 92.54(6) ?
C2 Te2 C6 . . 91.48(6) ?
C4 N1 C1 . . 117.64(16) ?
C2 N2 C3 . . 117.78(15) ?
C8 N3 C5 . . 117.52(15) ?
C7 N4 C6 . . 117.69(15) ?
N1 C1 C2 . . 120.90(16) ?
N1 C1 Te1 . . 113.35(12) ?
C2 C1 Te1 . . 125.74(13) ?
N2 C2 C1 . . 120.98(16) ?
N2 C2 Te2 . . 117.13(12) ?
C1 C2 Te2 . . 121.87(12) ?
N2 C3 C4 . . 121.26(17) ?
N2 C3 H3 . . 119.4 ?
C4 C3 H3 . . 119.4 ?
N1 C4 C3 . . 121.43(17) ?
N1 C4 H4 . . 119.3 ?
C3 C4 H4 . . 119.3 ?
N3 C5 C6 . . 120.83(15) ?
N3 C5 Te1 . . 116.33(12) ?
C6 C5 Te1 . . 122.70(12) ?
N4 C6 C5 . . 120.95(15) ?
N4 C6 Te2 . . 114.60(12) ?
C5 C6 Te2 . . 124.45(12) ?
N4 C7 C8 . . 120.88(16) ?
N4 C7 H7 . . 119.6 ?
C8 C7 H7 . . 119.6 ?
N3 C8 C7 . . 121.98(17) ?
N3 C8 H8 . . 119.0 ?
C7 C8 H8 . . 119.0 ?
C13 Te3 C9 . . 93.30(6) ?
C10 Te4 C14 . . 93.80(6) ?
C9 N5 C12 . . 117.13(16) ?
C11 N6 C10 . . 117.26(15) ?
C16 N7 C13 . . 117.26(15) ?
C15 N8 C14 . . 116.70(16) ?
N5 C9 C10 . . 121.28(16) ?
N5 C9 Te3 . . 113.77(12) ?
C10 C9 Te3 . . 124.94(12) ?
N6 C10 C9 . . 121.09(15) ?
N6 C10 Te4 . . 115.90(12) ?
C9 C10 Te4 . . 122.91(12) ?
N6 C11 C12 . . 121.62(16) ?
N6 C11 H11 . . 119.2 ?
C12 C11 H11 . . 119.2 ?
N5 C12 C11 . . 121.60(16) ?
N5 C12 H12 . . 119.2 ?
C11 C12 H12 . . 119.2 ?
N7 C13 C14 . . 121.05(15) ?
N7 C13 Te3 . . 116.77(12) ?
C14 C13 Te3 . . 122.17(12) ?
N8 C14 C13 . . 121.25(15) ?
N8 C14 Te4 . . 113.13(12) ?
C13 C14 Te4 . . 125.59(12) ?
N8 C15 C16 . . 121.90(16) ?
N8 C15 H15 . . 119.0 ?
C16 C15 H15 . . 119.0 ?
N7 C16 C15 . . 121.76(16) ?
N7 C16 H16 . . 119.1 ?
C15 C16 H16 . . 119.1 ?
C21 Te5 C17 . . 93.44(6) ?
C18 Te6 C22 . . 93.72(6) ?
C17 N9 C20 . . 117.07(16) ?
C19 N10 C18 . . 117.32(16) ?
C21 N11 C24 . . 117.52(16) ?
C23 N12 C22 . . 117.19(16) ?
N9 C17 C18 . . 121.22(15) ?
N9 C17 Te5 . . 113.16(12) ?
C18 C17 Te5 . . 125.57(12) ?
N10 C18 C17 . . 120.98(15) ?
N10 C18 Te6 . . 116.55(12) ?
C17 C18 Te6 . . 122.48(12) ?
N10 C19 C20 . . 121.55(17) ?
N10 C19 H19 . . 119.2 ?
C20 C19 H19 . . 119.2 ?
N9 C20 C19 . . 121.84(17) ?
N9 C20 H20 . . 119.1 ?
C19 C20 H20 . . 119.1 ?
N11 C21 C22 . . 121.09(15) ?
N11 C21 Te5 . . 115.58(12) ?
C22 C21 Te5 . . 123.27(12) ?
N12 C22 C21 . . 120.99(15) ?
N12 C22 Te6 . . 113.90(12) ?
C21 C22 Te6 . . 125.11(12) ?
N12 C23 C24 . . 121.65(16) ?
N12 C23 H23 . . 119.2 ?
C24 C23 H23 . . 119.2 ?
N11 C24 C23 . . 121.50(16) ?
N11 C24 H24 . . 119.3 ?
C23 C24 H24 . . 119.3 ?

loop_
_geom_bond_atom_site_label_1
_geom_bond_atom_site_label_2
_geom_bond_site_symmetry_2
_geom_bond_distance
_geom_bond_publ_flag
Te1 C5 . 2.1185(17) ?
Te1 C1 . 2.1301(17) ?
Te2 C2 . 2.1237(17) ?
Te2 C6 . 2.1381(17) ?
N1 C4 . 1.336(3) ?
N1 C1 . 1.342(2) ?
N2 C2 . 1.337(2) ?
N2 C3 . 1.338(2) ?
N3 C8 . 1.337(2) ?
N3 C5 . 1.338(2) ?
N4 C7 . 1.339(2) ?
N4 C6 . 1.345(2) ?
C1 C2 . 1.406(2) ?
C3 C4 . 1.392(3) ?
C3 H3 . 0.9500 ?
C4 H4 . 0.9500 ?
C5 C6 . 1.410(2) ?
C7 C8 . 1.392(3) ?
C7 H7 . 0.9500 ?
C8 H8 . 0.9500 ?
Te3 C13 . 2.1211(17) ?
Te3 C9 . 2.1248(17) ?
Te4 C10 . 2.1180(16) ?
Te4 C14 . 2.1302(16) ?
N5 C9 . 1.338(2) ?
N5 C12 . 1.340(2) ?
N6 C11 . 1.337(2) ?
N6 C10 . 1.339(2) ?
N7 C16 . 1.334(2) ?
N7 C13 . 1.340(2) ?
N8 C15 . 1.341(2) ?
N8 C14 . 1.345(2) ?
C9 C10 . 1.405(2) ?
C11 C12 . 1.388(3) ?
C11 H11 . 0.9500 ?
C12 H12 . 0.9500 ?
C13 C14 . 1.405(2) ?
C15 C16 . 1.383(3) ?
C15 H15 . 0.9500 ?
C16 H16 . 0.9500 ?
Te5 C21 . 2.1105(16) ?
Te5 C17 . 2.1332(16) ?
Te6 C18 . 2.1209(17) ?
Te6 C22 . 2.1281(17) ?
N9 C17 . 1.337(2) ?
N9 C20 . 1.337(3) ?
N10 C19 . 1.336(2) ?
N10 C18 . 1.338(2) ?
N11 C21 . 1.334(2) ?
N11 C24 . 1.335(2) ?
N12 C23 . 1.338(2) ?
N12 C22 . 1.339(2) ?
C17 C18 . 1.409(2) ?
C19 C20 . 1.386(3) ?
C19 H19 . 0.9500 ?
C20 H20 . 0.9500 ?
C21 C22 . 1.408(2) ?
C23 C24 . 1.386(3) ?
C23 H23 . 0.9500 ?
C24 H24 . 0.9500 ?

loop_
_geom_torsion_atom_site_label_1
_geom_torsion_atom_site_label_2
_geom_torsion_atom_site_label_3
_geom_torsion_atom_site_label_4
_geom_torsion_site_symmetry_1
_geom_torsion_site_symmetry_2
_geom_torsion_site_symmetry_3
_geom_torsion_site_symmetry_4
_geom_torsion
_geom_torsion_publ_flag
C4 N1 C1 C2 . . . . 0.5(3) ?
C4 N1 C1 Te1 . . . . -179.04(14) ?
C3 N2 C2 C1 . . . . -0.8(3) ?
C3 N2 C2 Te2 . . . . -179.06(13) ?
N1 C1 C2 N2 . . . . 0.2(3) ?
Te1 C1 C2 N2 . . . . 179.73(13) ?
N1 C1 C2 Te2 . . . . 178.42(13) ?
Te1 C1 C2 Te2 . . . . -2.1(2) ?
C2 N2 C3 C4 . . . . 0.6(3) ?
C1 N1 C4 C3 . . . . -0.7(3) ?
N2 C3 C4 N1 . . . . 0.2(3) ?
C8 N3 C5 C6 . . . . 1.3(2) ?
C8 N3 C5 Te1 . . . . -174.55(13) ?
C7 N4 C6 C5 . . . . 2.7(2) ?
C7 N4 C6 Te2 . . . . -177.44(13) ?
N3 C5 C6 N4 . . . . -3.9(3) ?
Te1 C5 C6 N4 . . . . 171.65(12) ?
N3 C5 C6 Te2 . . . . 176.25(12) ?
Te1 C5 C6 Te2 . . . . -8.2(2) ?
C6 N4 C7 C8 . . . . 0.8(3) ?
C5 N3 C8 C7 . . . . 2.3(3) ?
N4 C7 C8 N3 . . . . -3.5(3) ?
C12 N5 C9 C10 . . . . -0.8(2) ?
C12 N5 C9 Te3 . . . . 178.70(13) ?
C11 N6 C10 C9 . . . . 1.4(2) ?
C11 N6 C10 Te4 . . . . -175.06(12) ?
N5 C9 C10 N6 . . . . -0.5(3) ?
Te3 C9 C10 N6 . . . . -179.93(12) ?
N5 C9 C10 Te4 . . . . 175.68(12) ?
Te3 C9 C10 Te4 . . . . -3.8(2) ?
C10 N6 C11 C12 . . . . -1.0(3) ?
C9 N5 C12 C11 . . . . 1.2(3) ?
N6 C11 C12 N5 . . . . -0.3(3) ?
C16 N7 C13 C14 . . . . -1.8(2) ?
C16 N7 C13 Te3 . . . . 178.54(13) ?
C15 N8 C14 C13 . . . . -1.2(3) ?
C15 N8 C14 Te4 . . . . -179.44(14) ?
N7 C13 C14 N8 . . . . 2.9(3) ?
Te3 C13 C14 N8 . . . . -177.51(13) ?
N7 C13 C14 Te4 . . . . -179.14(12) ?
Te3 C13 C14 Te4 . . . . 0.5(2) ?
C14 N8 C15 C16 . . . . -1.3(3) ?
C13 N7 C16 C15 . . . . -0.7(3) ?
N8 C15 C16 N7 . . . . 2.3(3) ?
C20 N9 C17 C18 . . . . 1.5(3) ?
C20 N9 C17 Te5 . . . . -176.06(14) ?
C19 N10 C18 C17 . . . . -0.2(3) ?
C19 N10 C18 Te6 . . . . 179.91(14) ?
N9 C17 C18 N10 . . . . -1.2(3) ?
Te5 C17 C18 N10 . . . . 176.06(13) ?
N9 C17 C18 Te6 . . . . 178.68(13) ?
Te5 C17 C18 Te6 . . . . -4.1(2) ?
C18 N10 C19 C20 . . . . 1.2(3) ?
C17 N9 C20 C19 . . . . -0.5(3) ?
N10 C19 C20 N9 . . . . -0.9(3) ?
C24 N11 C21 C22 . . . . 2.7(2) ?
C24 N11 C21 Te5 . . . . -174.54(13) ?
C23 N12 C22 C21 . . . . -1.2(2) ?
C23 N12 C22 Te6 . . . . 178.49(12) ?
N11 C21 C22 N12 . . . . -1.3(2) ?
Te5 C21 C22 N12 . . . . 175.69(12) ?
N11 C21 C22 Te6 . . . . 179.06(12) ?
Te5 C21 C22 Te6 . . . . -3.9(2) ?
C22 N12 C23 C24 . . . . 2.2(3) ?
C21 N11 C24 C23 . . . . -1.7(3) ?
N12 C23 C24 N11 . . . . -0.8(3) ?

_cod_database_fobs_code 1567183
